data_7061617
loop_
_publ_author_name
'Yadav, Mamta'
'Sarma, Bibek'
'Jat, Ram Singh'
'Bhanuchandra, M.'

_publ_section_title
;
 Palladium-catalyzed direct C--H thiolation of 2-pyridyl sulfoxide with
 disulfides
;
_journal_issue 28
_journal_name_full 'New Journal of Chemistry'
_journal_page_first 13401
_journal_page_last 13405
_journal_paper_doi 10.1039/D2NJ01977A
_journal_volume 46
_journal_year 2022
_chemical_formula_moiety 'C17 H13 N O S2'
_chemical_formula_sum 'C17 H13 N O S2'
_chemical_formula_weight 311.40
_space_group_crystal_system monoclinic
_space_group_IT_number 14
_space_group_name_Hall '-P 2yn'
_space_group_name_H-M_alt 'P 1 21/n 1'
_atom_sites_solution_hydrogens geom
_audit_creation_method SHELXL-2018/3
_audit_update_record
;
2022-04-13 deposited with the CCDC.	2022-06-22 downloaded from the CCDC.
;
_cell_angle_alpha 90
_cell_angle_beta 96.041(5)
_cell_angle_gamma 90
_cell_formula_units_Z 4
_cell_length_a 13.973(2)
_cell_length_b 7.1655(9)
_cell_length_c 14.941(2)
_cell_measurement_reflns_used 9960
_cell_measurement_temperature 200(2)
_cell_measurement_theta_max 30.54
_cell_measurement_theta_min 2.93
_cell_volume 1487.6(3)
_computing_cell_refinement 'APEX3/SAINT (Bruker, 2016)'
_computing_data_collection 'APEX3 (Bruker, 2016)'
_computing_data_reduction 'SAINT/XPREP (Bruker, 2016)'
_computing_molecular_graphics 'ORTEP3 (Farrugia, 1997) and Mercury (Bruno et al., 2002)'
_computing_publication_material 'SHELXL-2018/3 (Sheldrick, 2018)'
_computing_structure_refinement 'SHELXL-2018/3 (Sheldrick, 2018)'
_computing_structure_solution 'SHELXT-2018/2 (Sheldrick, 2018)'
_diffrn_ambient_temperature 200(2)
_diffrn_measured_fraction_theta_full 0.997
_diffrn_measured_fraction_theta_max 0.998
_diffrn_measurement_device_type 'Bruker D8 VENTURE diffractometer with PHOTON II detector'
_diffrn_measurement_method '\w and \f scan'
_diffrn_radiation_monochromator graphite
_diffrn_radiation_source 'fine-focus sealed tube'
_diffrn_radiation_type MoK\a
_diffrn_radiation_wavelength 0.71073
_diffrn_reflns_av_R_equivalents 0.0539
_diffrn_reflns_av_unetI/netI 0.0298
_diffrn_reflns_Laue_measured_fraction_full 0.997
_diffrn_reflns_Laue_measured_fraction_max 0.998
_diffrn_reflns_limit_h_max 19
_diffrn_reflns_limit_h_min -20
_diffrn_reflns_limit_k_max 10
_diffrn_reflns_limit_k_min -10
_diffrn_reflns_limit_l_max 21
_diffrn_reflns_limit_l_min -21
_diffrn_reflns_number 40383
_diffrn_reflns_point_group_measured_fraction_full 0.997
_diffrn_reflns_point_group_measured_fraction_max 0.998
_diffrn_reflns_theta_full 25.242
_diffrn_reflns_theta_max 30.576
_diffrn_reflns_theta_min 3.199
_exptl_absorpt_coefficient_mu 0.355
_exptl_absorpt_correction_T_max 0.7461
_exptl_absorpt_correction_T_min 0.6417
_exptl_absorpt_correction_type multi-scan
_exptl_absorpt_process_details 'SADABS (Bruker, 2016)'
_exptl_crystal_colour brown
_exptl_crystal_density_diffrn 1.390
_exptl_crystal_description block
_exptl_crystal_F_000 648
_exptl_crystal_size_max 0.560
_exptl_crystal_size_mid 0.260
_exptl_crystal_size_min 0.180
_refine_diff_density_max 0.316
_refine_diff_density_min -0.422
_refine_diff_density_rms 0.058
_refine_ls_extinction_method none
_refine_ls_goodness_of_fit_ref 1.080
_refine_ls_hydrogen_treatment constr
_refine_ls_matrix_type full
_refine_ls_number_parameters 190
_refine_ls_number_reflns 4577
_refine_ls_number_restraints 0
_refine_ls_restrained_S_all 1.080
_refine_ls_R_factor_all 0.0435
_refine_ls_R_factor_gt 0.0366
_refine_ls_shift/su_max 0.001
_refine_ls_shift/su_mean 0.000
_refine_ls_structure_factor_coef Fsqd
_refine_ls_weighting_details 'w=1/[\s^2^(Fo^2^)+(0.0384P)^2^+0.6864P] where P=(Fo^2^+2Fc^2^)/3'
_refine_ls_weighting_scheme calc
_refine_ls_wR_factor_gt 0.0922
_refine_ls_wR_factor_ref 0.1006
_reflns_Friedel_coverage 0.000
_reflns_number_gt 4013
_reflns_number_total 4577
_reflns_threshold_expression 'I > 2\s(I)'
_cod_data_source_file d2nj01977a2.cif
_cod_data_source_block shelx
_cod_depositor_comments 'Adding full bibliography for 7061617.cif.'
_cod_original_cell_volume 1487.7(4)
_cod_original_sg_symbol_H-M 'P 21/n'
_cod_database_code 7061617
_shelx_shelxl_version_number 2018/3
_shelx_space_group_comment
;
The symmetry employed for this shelxl refinement is uniquely defined
by the following loop, which should always be used as a source of
symmetry information in preference to the above space-group names.
They are only intended as comments.
;
_shelx_estimated_absorpt_t_min 0.826
_shelx_estimated_absorpt_t_max 0.939

loop_
_space_group_symop_operation_xyz
'x, y, z'
'-x+1/2, y+1/2, -z+1/2'
'-x, -y, -z'
'x-1/2, -y-1/2, z-1/2'

loop_
_atom_site_label
_atom_site_type_symbol
_atom_site_fract_x
_atom_site_fract_y
_atom_site_fract_z
_atom_site_U_iso_or_equiv
_atom_site_adp_type
_atom_site_occupancy
_atom_site_site_symmetry_order
_atom_site_calc_flag
_atom_site_refinement_flags_posn
_atom_site_refinement_flags_adp
_atom_site_refinement_flags_occupancy
_atom_site_disorder_assembly
_atom_site_disorder_group
C1 C 0.86880(11) 0.62264(19) 0.71381(9) 0.0342(3) Uani 1 1 d . . . . .
H1 H 0.809231 0.647262 0.736817 0.041 Uiso 1 1 calc R U . . .
C2 C 0.94996(13) 0.7226(2) 0.74568(10) 0.0424(3) Uani 1 1 d . . . . .
H2 H 0.945845 0.815794 0.790331 0.051 Uiso 1 1 calc R U . . .
C3 C 1.03744(13) 0.6873(2) 0.71271(12) 0.0480(4) Uani 1 1 d . . . . .
H3 H 1.093182 0.756210 0.734398 0.058 Uiso 1 1 calc R U . . .
C4 C 1.04264(11) 0.5502(2) 0.64770(12) 0.0435(3) Uani 1 1 d . . . . .
H4 H 1.102593 0.524324 0.625665 0.052 Uiso 1 1 calc R U . . .
C5 C 0.96128(9) 0.45016(19) 0.61443(9) 0.0328(3) Uani 1 1 d . . . . .
H5 H 0.965314 0.358271 0.569151 0.039 Uiso 1 1 calc R U . . .
C6 C 0.87392(9) 0.48582(17) 0.64803(8) 0.0262(2) Uani 1 1 d . . . . .
C7 C 0.79292(8) 0.20065(16) 0.53675(8) 0.0246(2) Uani 1 1 d . . . . .
C8 C 0.85071(9) 0.04874(19) 0.56482(9) 0.0329(3) Uani 1 1 d . . . . .
H8 H 0.877177 0.039444 0.625881 0.040 Uiso 1 1 calc R U . . .
C9 C 0.86966(11) -0.08864(19) 0.50401(11) 0.0397(3) Uani 1 1 d . . . . .
H9 H 0.910058 -0.190663 0.523386 0.048 Uiso 1 1 calc R U . . .
C10 C 0.83013(12) -0.0786(2) 0.41493(11) 0.0408(3) Uani 1 1 d . . . . .
H10 H 0.843170 -0.174034 0.373765 0.049 Uiso 1 1 calc R U . . .
C11 C 0.77168(10) 0.0704(2) 0.38597(9) 0.0341(3) Uani 1 1 d . . . . .
H11 H 0.744139 0.077517 0.325162 0.041 Uiso 1 1 calc R U . . .
C12 C 0.75382(8) 0.20936(16) 0.44700(8) 0.0248(2) Uani 1 1 d . . . . .
C13 C 0.56781(9) 0.31618(17) 0.42170(8) 0.0272(2) Uani 1 1 d . . . . .
C14 C 0.50128(11) 0.2982(2) 0.34722(9) 0.0394(3) Uani 1 1 d . . . . .
H14 H 0.517139 0.326019 0.288387 0.047 Uiso 1 1 calc R U . . .
C15 C 0.40993(11) 0.2375(2) 0.36236(12) 0.0464(4) Uani 1 1 d . . . . .
H15 H 0.361103 0.223483 0.313563 0.056 Uiso 1 1 calc R U . . .
C16 C 0.39111(10) 0.1981(2) 0.44867(12) 0.0425(3) Uani 1 1 d . . . . .
H16 H 0.329035 0.157009 0.460463 0.051 Uiso 1 1 calc R U . . .
C17 C 0.46390(10) 0.2192(2) 0.51835(10) 0.0362(3) Uani 1 1 d . . . . .
H17 H 0.450479 0.189431 0.577713 0.043 Uiso 1 1 calc R U . . .
N1 N 0.55232(8) 0.27957(15) 0.50609(7) 0.0298(2) Uani 1 1 d . . . . .
O1 O 0.68925(9) 0.4170(2) 0.30673(8) 0.0557(3) Uani 1 1 d . . . . .
S1 S 0.76286(2) 0.37493(5) 0.61323(2) 0.03204(9) Uani 1 1 d . . . . .
S2 S 0.68534(2) 0.41013(5) 0.40610(2) 0.03316(9) Uani 1 1 d . . . . .

loop_
_atom_site_aniso_label
_atom_site_aniso_U_11
_atom_site_aniso_U_22
_atom_site_aniso_U_33
_atom_site_aniso_U_23
_atom_site_aniso_U_13
_atom_site_aniso_U_12
C1 0.0399(7) 0.0338(6) 0.0288(6) -0.0044(5) 0.0023(5) 0.0023(5)
C2 0.0545(9) 0.0357(7) 0.0351(7) -0.0071(5) -0.0046(6) -0.0049(6)
C3 0.0472(9) 0.0455(8) 0.0487(9) -0.0009(7) -0.0072(7) -0.0168(7)
C4 0.0317(7) 0.0460(8) 0.0533(9) -0.0011(7) 0.0064(6) -0.0100(6)
C5 0.0309(6) 0.0345(6) 0.0339(6) -0.0033(5) 0.0079(5) -0.0046(5)
C6 0.0291(5) 0.0272(5) 0.0223(5) 0.0017(4) 0.0022(4) -0.0008(4)
C7 0.0228(5) 0.0249(5) 0.0265(5) 0.0003(4) 0.0045(4) -0.0017(4)
C8 0.0298(6) 0.0322(6) 0.0360(6) 0.0061(5) -0.0002(5) 0.0017(5)
C9 0.0367(7) 0.0286(6) 0.0553(9) 0.0055(6) 0.0111(6) 0.0090(5)
C10 0.0464(8) 0.0320(6) 0.0467(8) -0.0073(6) 0.0174(6) 0.0056(6)
C11 0.0397(7) 0.0363(6) 0.0276(6) -0.0037(5) 0.0092(5) 0.0021(5)
C12 0.0241(5) 0.0258(5) 0.0254(5) 0.0023(4) 0.0062(4) 0.0011(4)
C13 0.0275(5) 0.0253(5) 0.0284(5) 0.0002(4) 0.0007(4) 0.0059(4)
C14 0.0397(7) 0.0462(8) 0.0302(6) -0.0064(5) -0.0055(5) 0.0149(6)
C15 0.0345(7) 0.0493(8) 0.0512(9) -0.0199(7) -0.0146(6) 0.0115(6)
C16 0.0266(6) 0.0355(7) 0.0645(10) -0.0130(7) 0.0015(6) -0.0005(5)
C17 0.0309(6) 0.0350(6) 0.0435(7) -0.0006(5) 0.0070(5) -0.0024(5)
N1 0.0289(5) 0.0308(5) 0.0293(5) 0.0007(4) 0.0017(4) -0.0015(4)
O1 0.0554(7) 0.0754(9) 0.0384(6) 0.0309(6) 0.0152(5) 0.0140(6)
S1 0.02601(15) 0.03824(17) 0.03289(16) -0.00977(12) 0.00784(11) -0.00221(11)
S2 0.03310(16) 0.03072(16) 0.03643(17) 0.01238(12) 0.00729(12) 0.00396(12)

loop_
_atom_type_symbol
_atom_type_description
_atom_type_scat_dispersion_real
_atom_type_scat_dispersion_imag
_atom_type_scat_source
C C 0.0033 0.0016 'International Tables Vol C Tables 4.2.6.8 and 6.1.1.4'
H H 0.0000 0.0000 'International Tables Vol C Tables 4.2.6.8 and 6.1.1.4'
N N 0.0061 0.0033 'International Tables Vol C Tables 4.2.6.8 and 6.1.1.4'
O O 0.0106 0.0060 'International Tables Vol C Tables 4.2.6.8 and 6.1.1.4'
S S 0.1246 0.1234 'International Tables Vol C Tables 4.2.6.8 and 6.1.1.4'

loop_
_geom_angle_atom_site_label_1
_geom_angle_atom_site_label_2
_geom_angle_atom_site_label_3
_geom_angle
_geom_angle_site_symmetry_1
_geom_angle_site_symmetry_3
_geom_angle_publ_flag
C2 C1 C6 120.37(14) . . ?
C2 C1 H1 119.8 . . ?
C6 C1 H1 119.8 . . ?
C1 C2 C3 120.27(14) . . ?
C1 C2 H2 119.9 . . ?
C3 C2 H2 119.9 . . ?
C2 C3 C4 119.33(14) . . ?
C2 C3 H3 120.3 . . ?
C4 C3 H3 120.3 . . ?
C3 C4 C5 120.90(15) . . ?
C3 C4 H4 119.6 . . ?
C5 C4 H4 119.6 . . ?
C4 C5 C6 119.45(13) . . ?
C4 C5 H5 120.3 . . ?
C6 C5 H5 120.3 . . ?
C5 C6 C1 119.67(12) . . ?
C5 C6 S1 125.89(10) . . ?
C1 C6 S1 114.42(10) . . ?
C8 C7 C12 118.70(11) . . ?
C8 C7 S1 121.69(9) . . ?
C12 C7 S1 119.52(9) . . ?
C9 C8 C7 120.19(13) . . ?
C9 C8 H8 119.9 . . ?
C7 C8 H8 119.9 . . ?
C8 C9 C10 120.56(13) . . ?
C8 C9 H9 119.7 . . ?
C10 C9 H9 119.7 . . ?
C11 C10 C9 120.08(13) . . ?
C11 C10 H10 120.0 . . ?
C9 C10 H10 120.0 . . ?
C10 C11 C12 119.18(13) . . ?
C10 C11 H11 120.4 . . ?
C12 C11 H11 120.4 . . ?
C11 C12 C7 121.28(11) . . ?
C11 C12 S2 118.41(9) . . ?
C7 C12 S2 120.19(9) . . ?
N1 C13 C14 125.76(13) . . ?
N1 C13 S2 115.85(9) . . ?
C14 C13 S2 118.29(11) . . ?
C13 C14 C15 116.79(14) . . ?
C13 C14 H14 121.6 . . ?
C15 C14 H14 121.6 . . ?
C16 C15 C14 119.18(13) . . ?
C16 C15 H15 120.4 . . ?
C14 C15 H15 120.4 . . ?
C15 C16 C17 119.06(14) . . ?
C15 C16 H16 120.5 . . ?
C17 C16 H16 120.5 . . ?
N1 C17 C16 123.18(14) . . ?
N1 C17 H17 118.4 . . ?
C16 C17 H17 118.4 . . ?
C13 N1 C17 116.01(12) . . ?
C6 S1 C7 104.21(6) . . ?
O1 S2 C12 106.88(6) . . ?
O1 S2 C13 105.59(7) . . ?
C12 S2 C13 96.67(5) . . ?

loop_
_geom_bond_atom_site_label_1
_geom_bond_atom_site_label_2
_geom_bond_distance
_geom_bond_site_symmetry_2
_geom_bond_publ_flag
C1 C2 1.383(2) . ?
C1 C6 1.3953(17) . ?
C1 H1 0.9500 . ?
C2 C3 1.388(3) . ?
C2 H2 0.9500 . ?
C3 C4 1.389(2) . ?
C3 H3 0.9500 . ?
C4 C5 1.3907(19) . ?
C4 H4 0.9500 . ?
C5 C6 1.3915(18) . ?
C5 H5 0.9500 . ?
C6 S1 1.7720(13) . ?
C7 C8 1.3934(17) . ?
C7 C12 1.3951(16) . ?
C7 S1 1.7728(12) . ?
C8 C9 1.384(2) . ?
C8 H8 0.9500 . ?
C9 C10 1.388(2) . ?
C9 H9 0.9500 . ?
C10 C11 1.386(2) . ?
C10 H10 0.9500 . ?
C11 C12 1.3904(17) . ?
C11 H11 0.9500 . ?
C12 S2 1.7988(12) . ?
C13 N1 1.3279(16) . ?
C13 C14 1.3790(18) . ?
C13 S2 1.8123(13) . ?
C14 C15 1.389(2) . ?
C14 H14 0.9500 . ?
C15 C16 1.372(3) . ?
C15 H15 0.9500 . ?
C16 C17 1.385(2) . ?
C16 H16 0.9500 . ?
C17 N1 1.3395(17) . ?
C17 H17 0.9500 . ?
O1 S2 1.4923(12) . ?

loop_
_geom_hbond_atom_site_label_D
_geom_hbond_atom_site_label_H
_geom_hbond_atom_site_label_A
_geom_hbond_distance_DH
_geom_hbond_distance_HA
_geom_hbond_distance_DA
_geom_hbond_angle_DHA
_geom_hbond_site_symmetry_A
_geom_hbond_publ_flag
C1 H1 S1 0.95 3.03 3.7858(14) 137.7 2_656 yes
C11 H11 O1 0.95 2.54 3.1823(17) 124.9 2_645 yes

loop_
_geom_torsion_atom_site_label_1
_geom_torsion_atom_site_label_2
_geom_torsion_atom_site_label_3
_geom_torsion_atom_site_label_4
_geom_torsion
_geom_torsion_site_symmetry_1
_geom_torsion_site_symmetry_2
_geom_torsion_site_symmetry_3
_geom_torsion_site_symmetry_4
_geom_torsion_publ_flag
C6 C1 C2 C3 -0.2(2) . . . . ?
C1 C2 C3 C4 -0.3(3) . . . . ?
C2 C3 C4 C5 1.0(3) . . . . ?
C3 C4 C5 C6 -1.2(2) . . . . ?
C4 C5 C6 C1 0.7(2) . . . . ?
C4 C5 C6 S1 179.26(11) . . . . ?
C2 C1 C6 C5 0.0(2) . . . . ?
C2 C1 C6 S1 -178.73(11) . . . . ?
C12 C7 C8 C9 0.94(19) . . . . ?
S1 C7 C8 C9 177.45(11) . . . . ?
C7 C8 C9 C10 -1.1(2) . . . . ?
C8 C9 C10 C11 0.5(2) . . . . ?
C9 C10 C11 C12 0.4(2) . . . . ?
C10 C11 C12 C7 -0.6(2) . . . . ?
C10 C11 C12 S2 175.35(11) . . . . ?
C8 C7 C12 C11 -0.10(18) . . . . ?
S1 C7 C12 C11 -176.69(10) . . . . ?
C8 C7 C12 S2 -175.94(9) . . . . ?
S1 C7 C12 S2 7.48(14) . . . . ?
N1 C13 C14 C15 0.4(2) . . . . ?
S2 C13 C14 C15 -175.84(11) . . . . ?
C13 C14 C15 C16 -0.4(2) . . . . ?
C14 C15 C16 C17 -0.3(2) . . . . ?
C15 C16 C17 N1 1.1(2) . . . . ?
C14 C13 N1 C17 0.33(19) . . . . ?
S2 C13 N1 C17 176.68(10) . . . . ?
C16 C17 N1 C13 -1.1(2) . . . . ?
C5 C6 S1 C7 5.24(13) . . . . ?
C1 C6 S1 C7 -176.15(9) . . . . ?
C8 C7 S1 C6 66.50(11) . . . . ?
C12 C7 S1 C6 -117.02(10) . . . . ?
C11 C12 S2 O1 -19.17(12) . . . . ?
C7 C12 S2 O1 156.78(10) . . . . ?
C11 C12 S2 C13 89.39(11) . . . . ?
C7 C12 S2 C13 -94.66(10) . . . . ?
N1 C13 S2 O1 173.27(10) . . . . ?
C14 C13 S2 O1 -10.10(12) . . . . ?
N1 C13 S2 C12 63.62(10) . . . . ?
C14 C13 S2 C12 -119.74(11) . . . . ?
